data_7712619
loop_
_publ_author_name
'Wedal, Justin C.'
'Ziller, Joseph W.'
'Evans, William J.'

_publ_section_title
;
 Trimethyltriazacyclohexane Coordination Chemistry of Simple Rare-Earth
 Metal Salts
;
_journal_name_full 'Dalton Transactions'
_journal_paper_doi 10.1039/D3DT00242J
_journal_year 2023
_chemical_formula_sum 'C6 H16 Br N3'
_chemical_formula_weight 210.13
_space_group_crystal_system monoclinic
_space_group_IT_number 14
_space_group_name_Hall '-P 2yn'
_space_group_name_H-M_alt 'P 1 21/n 1'
_atom_sites_solution_hydrogens difmap
_atom_sites_solution_primary direct
_atom_sites_solution_secondary difmap
_audit_creation_method SHELXL-2014/7
_audit_update_record
;
2023-01-16 deposited with the CCDC.	2023-03-14 downloaded from the CCDC.
;
_cell_angle_alpha 90
_cell_angle_beta 97.338(5)
_cell_angle_gamma 90
_cell_formula_units_Z 4
_cell_length_a 6.6133(5)
_cell_length_b 11.0336(9)
_cell_length_c 12.9024(11)
_cell_measurement_reflns_used 5831
_cell_measurement_temperature 93(2)
_cell_measurement_theta_max 68.39
_cell_measurement_theta_min 5.29
_cell_volume 933.76(13)
_computing_cell_refinement 'Bruker SAINT 8.38a, 2013'
_computing_data_collection 'Bruker APEX3 2017.3-0, 2017'
_computing_data_reduction 'Bruker SAINT 8.38a, 2013'
_computing_molecular_graphics 'Bruker SHELXTL'
_computing_publication_material 'Bruker SHELXTL'
_computing_structure_refinement 'SHELXL-2014/7 (Sheldrick, 2014)'
_computing_structure_solution 'Bruker SHELXTL 2014/5'
_diffrn_ambient_temperature 93(2)
_diffrn_measured_fraction_theta_full 1.000
_diffrn_measured_fraction_theta_max 0.997
_diffrn_measurement_device_type 'Bruker X8 Prospector APEX II CCD'
_diffrn_measurement_method '\f and \w scans'
_diffrn_radiation_type CuK\a
_diffrn_radiation_wavelength 1.54178
_diffrn_reflns_av_R_equivalents 0.0704
_diffrn_reflns_av_unetI/netI 0.0345
_diffrn_reflns_Laue_measured_fraction_full 1.000
_diffrn_reflns_Laue_measured_fraction_max 0.997
_diffrn_reflns_limit_h_max 7
_diffrn_reflns_limit_h_min -7
_diffrn_reflns_limit_k_max 13
_diffrn_reflns_limit_k_min -13
_diffrn_reflns_limit_l_max 15
_diffrn_reflns_limit_l_min -15
_diffrn_reflns_number 15280
_diffrn_reflns_point_group_measured_fraction_full 1.000
_diffrn_reflns_point_group_measured_fraction_max 0.997
_diffrn_reflns_theta_full 67.679
_diffrn_reflns_theta_max 68.825
_diffrn_reflns_theta_min 5.293
_diffrn_source 'IuS microsource'
_exptl_absorpt_coefficient_mu 5.513
_exptl_absorpt_correction_T_max 0.4675
_exptl_absorpt_correction_T_min 0.2187
_exptl_absorpt_correction_type multi-scan
_exptl_absorpt_process_details 'Bruker SADABS 2014/5'
_exptl_crystal_colour colorless
_exptl_crystal_density_diffrn 1.495
_exptl_crystal_density_meas ?
_exptl_crystal_density_method not_measured
_exptl_crystal_description irregular
_exptl_crystal_F_000 432
_exptl_crystal_size_max 0.150
_exptl_crystal_size_mid 0.114
_exptl_crystal_size_min 0.083
_refine_diff_density_max 0.613
_refine_diff_density_min -0.445
_refine_diff_density_rms 0.089
_refine_ls_extinction_method none
_refine_ls_goodness_of_fit_ref 1.033
_refine_ls_hydrogen_treatment refall
_refine_ls_matrix_type full
_refine_ls_number_parameters 155
_refine_ls_number_reflns 1723
_refine_ls_number_restraints 0
_refine_ls_restrained_S_all 1.033
_refine_ls_R_factor_all 0.0385
_refine_ls_R_factor_gt 0.0290
_refine_ls_shift/su_max 0.000
_refine_ls_shift/su_mean 0.000
_refine_ls_structure_factor_coef Fsqd
_refine_ls_weighting_details 'w=1/[\s^2^(Fo^2^)+(0.0344P)^2^+0.9564P] where P=(Fo^2^+2Fc^2^)/3'
_refine_ls_weighting_scheme calc
_refine_ls_wR_factor_gt 0.0657
_refine_ls_wR_factor_ref 0.0700
_reflns_Friedel_coverage 0.000
_reflns_number_gt 1453
_reflns_number_total 1723
_reflns_threshold_expression 'I > 2\s(I)'
_cod_data_source_file d3dt00242j2.cif
_cod_data_source_block jcw119
_cod_depositor_comments
;
The following automatic conversions were performed:

data item '_exptl_crystal_density_meas' value 'not_measured' was
changed to '?' -- the value is perceived as not measured.

Automatic conversion script
Id: cif_fix_values 7556 2019-12-06 15:28:31Z antanas 
;
_cod_original_sg_symbol_H-M 'P 21/n'
_cod_database_code 7712619
_shelx_shelxl_version_number 2014/7
_shelx_space_group_comment
; 
The symmetry employed for this shelxl refinement is uniquely defined 
by the following loop, which should always be used as a source of 
symmetry information in preference to the above space-group names. 
They are only intended as comments. 
;
_shelx_estimated_absorpt_t_min 0.492
_shelx_estimated_absorpt_t_max 0.658
_exptl_absorpt_special_details
; 
Reflections not merged 
15764 Corrected reflections written to file jcw119s.hkl 
Estimated minimum and maximum transmission:  0.2187  0.4675 
The ratio (0.4678) of these values is more reliable than their absolute values 
Additional spherical absorption correction applied with mu*r =  0.6000 
;

loop_
_space_group_symop_operation_xyz
'x, y, z'
'-x+1/2, y+1/2, -z+1/2'
'-x, -y, -z'
'x-1/2, -y-1/2, z-1/2'

loop_
_atom_site_label
_atom_site_type_symbol
_atom_site_fract_x
_atom_site_fract_y
_atom_site_fract_z
_atom_site_U_iso_or_equiv
_atom_site_adp_type
_atom_site_occupancy
_atom_site_site_symmetry_order
_atom_site_calc_flag
_atom_site_refinement_flags_posn
_atom_site_refinement_flags_adp
_atom_site_refinement_flags_occupancy
_atom_site_disorder_assembly
_atom_site_disorder_group
Br1 Br 0.20102(4) 0.29167(3) 0.95771(2) 0.01869(12) Uani 1 1 d . . . . .
N1 N 0.2634(4) 0.5123(2) 0.80377(19) 0.0201(6) Uani 1 1 d . . . . .
N2 N 0.6021(4) 0.4784(3) 0.7497(2) 0.0244(6) Uani 1 1 d . . . . .
N3 N 0.2968(4) 0.4065(2) 0.64561(19) 0.0169(5) Uani 1 1 d . . . . .
C1 C 0.4811(5) 0.5576(3) 0.8044(3) 0.0276(7) Uani 1 1 d . . . . .
C2 C 0.5011(5) 0.4587(3) 0.6441(2) 0.0192(6) Uani 1 1 d . . . . .
C3 C 0.1710(5) 0.4914(3) 0.6939(2) 0.0181(6) Uani 1 1 d . . . . .
C4 C 0.1370(7) 0.5988(3) 0.8578(3) 0.0328(9) Uani 1 1 d . . . . .
C5 C 0.6648(6) 0.3660(4) 0.8053(3) 0.0303(8) Uani 1 1 d . . . . .
C6 C 0.2027(5) 0.3799(3) 0.5383(2) 0.0227(7) Uani 1 1 d . . . . .
H1 H 0.268(5) 0.439(3) 0.840(3) 0.019(9) Uiso 1 1 d . . . . .
H1A H 0.472(6) 0.637(4) 0.772(3) 0.036(10) Uiso 1 1 d . . . . .
H1B H 0.544(6) 0.559(4) 0.880(3) 0.047(12) Uiso 1 1 d . . . . .
H2A H 0.581(5) 0.402(3) 0.611(3) 0.024(9) Uiso 1 1 d . . . . .
H2B H 0.493(5) 0.537(3) 0.606(2) 0.018(8) Uiso 1 1 d . . . . .
H3A H 0.041(5) 0.463(3) 0.696(2) 0.018(8) Uiso 1 1 d . . . . .
H3B H 0.159(5) 0.572(3) 0.660(3) 0.018(8) Uiso 1 1 d . . . . .
H4A H 0.144(6) 0.682(4) 0.824(3) 0.037(11) Uiso 1 1 d . . . . .
H4B H 0.206(6) 0.602(4) 0.932(3) 0.036(11) Uiso 1 1 d . . . . .
H4C H -0.001(7) 0.570(4) 0.854(3) 0.042(12) Uiso 1 1 d . . . . .
H5A H 0.747(6) 0.317(3) 0.762(3) 0.033(10) Uiso 1 1 d . . . . .
H5B H 0.545(6) 0.315(3) 0.823(3) 0.033(10) Uiso 1 1 d . . . . .
H5C H 0.737(6) 0.385(4) 0.864(3) 0.035(11) Uiso 1 1 d . . . . .
H6A H 0.296(6) 0.321(4) 0.505(3) 0.043(11) Uiso 1 1 d . . . . .
H6B H 0.186(5) 0.457(3) 0.493(3) 0.022(9) Uiso 1 1 d . . . . .
H6C H 0.080(6) 0.344(4) 0.542(3) 0.036(10) Uiso 1 1 d . . . . .

loop_
_atom_site_aniso_label
_atom_site_aniso_U_11
_atom_site_aniso_U_22
_atom_site_aniso_U_33
_atom_site_aniso_U_23
_atom_site_aniso_U_13
_atom_site_aniso_U_12
Br1 0.01917(18) 0.01454(17) 0.02294(19) 0.00293(13) 0.00490(12) 0.00027(13)
N1 0.0331(15) 0.0120(13) 0.0168(13) -0.0002(10) 0.0089(11) 0.0009(11)
N2 0.0204(13) 0.0281(15) 0.0238(14) 0.0022(12) -0.0006(11) -0.0052(11)
N3 0.0164(12) 0.0167(13) 0.0174(12) -0.0033(10) 0.0015(10) -0.0008(10)
C1 0.0354(19) 0.0226(18) 0.0238(18) -0.0011(14) -0.0007(14) -0.0130(15)
C2 0.0180(15) 0.0209(16) 0.0192(15) 0.0010(13) 0.0045(12) -0.0014(13)
C3 0.0197(16) 0.0144(15) 0.0212(16) 0.0035(12) 0.0062(12) 0.0018(12)
C4 0.055(3) 0.0177(18) 0.029(2) -0.0018(15) 0.0162(18) 0.0068(16)
C5 0.0232(18) 0.040(2) 0.0257(19) 0.0110(17) -0.0034(15) 0.0001(17)
C6 0.0227(16) 0.0241(17) 0.0203(16) -0.0021(14) -0.0010(13) -0.0021(15)

loop_
_atom_type_symbol
_atom_type_description
_atom_type_scat_dispersion_real
_atom_type_scat_dispersion_imag
_atom_type_scat_source
C C 0.0181 0.0091 'International Tables Vol C Tables 4.2.6.8 and 6.1.1.4'
H H 0.0000 0.0000 'International Tables Vol C Tables 4.2.6.8 and 6.1.1.4'
N N 0.0311 0.0180 'International Tables Vol C Tables 4.2.6.8 and 6.1.1.4'
Br Br -0.6763 1.2805 'International Tables Vol C Tables 4.2.6.8 and 6.1.1.4'

loop_
_geom_angle_atom_site_label_1
_geom_angle_atom_site_label_2
_geom_angle_atom_site_label_3
_geom_angle
_geom_angle_site_symmetry_1
_geom_angle_site_symmetry_3
_geom_angle_publ_flag
C3 N1 C4 110.9(3) . . ?
C3 N1 C1 109.2(2) . . ?
C4 N1 C1 111.9(3) . . ?
C3 N1 H1 109(2) . . ?
C4 N1 H1 108(2) . . ?
C1 N1 H1 108(2) . . ?
C1 N2 C2 109.5(3) . . ?
C1 N2 C5 114.6(3) . . ?
C2 N2 C5 113.5(3) . . ?
C3 N3 C2 109.4(2) . . ?
C3 N3 C6 109.7(2) . . ?
C2 N3 C6 110.1(2) . . ?
N2 C1 N1 112.7(3) . . ?
N2 C1 H1A 110(2) . . ?
N1 C1 H1A 107(2) . . ?
N2 C1 H1B 107(2) . . ?
N1 C1 H1B 107(2) . . ?
H1A C1 H1B 113(3) . . ?
N2 C2 N3 111.0(2) . . ?
N2 C2 H2A 108(2) . . ?
N3 C2 H2A 108(2) . . ?
N2 C2 H2B 109.2(19) . . ?
N3 C2 H2B 110.7(19) . . ?
H2A C2 H2B 110(3) . . ?
N3 C3 N1 108.8(2) . . ?
N3 C3 H3A 113(2) . . ?
N1 C3 H3A 107(2) . . ?
N3 C3 H3B 114.4(19) . . ?
N1 C3 H3B 106.0(19) . . ?
H3A C3 H3B 107(3) . . ?
N1 C4 H4A 108(2) . . ?
N1 C4 H4B 105(2) . . ?
H4A C4 H4B 110(3) . . ?
N1 C4 H4C 111(2) . . ?
H4A C4 H4C 111(3) . . ?
H4B C4 H4C 112(3) . . ?
N2 C5 H5A 109(2) . . ?
N2 C5 H5B 113(2) . . ?
H5A C5 H5B 109(3) . . ?
N2 C5 H5C 108(3) . . ?
H5A C5 H5C 110(3) . . ?
H5B C5 H5C 108(3) . . ?
N3 C6 H6A 109(2) . . ?
N3 C6 H6B 111.8(19) . . ?
H6A C6 H6B 108(3) . . ?
N3 C6 H6C 108(2) . . ?
H6A C6 H6C 110(3) . . ?
H6B C6 H6C 111(3) . . ?

loop_
_geom_bond_atom_site_label_1
_geom_bond_atom_site_label_2
_geom_bond_distance
_geom_bond_site_symmetry_2
_geom_bond_publ_flag
N1 C3 1.489(4) . ?
N1 C4 1.498(4) . ?
N1 C1 1.523(4) . ?
N1 H1 0.93(3) . ?
N2 C1 1.430(4) . ?
N2 C2 1.455(4) . ?
N2 C5 1.467(5) . ?
N3 C3 1.446(4) . ?
N3 C2 1.471(4) . ?
N3 C6 1.474(4) . ?
C1 H1A 0.97(4) . ?
C1 H1B 1.00(4) . ?
C2 H2A 0.95(3) . ?
C2 H2B 0.99(3) . ?
C3 H3A 0.92(4) . ?
C3 H3B 0.99(3) . ?
C4 H4A 1.02(4) . ?
C4 H4B 1.01(4) . ?
C4 H4C 0.96(4) . ?
C5 H5A 0.99(4) . ?
C5 H5B 1.02(4) . ?
C5 H5C 0.87(4) . ?
C6 H6A 1.02(4) . ?
C6 H6B 1.03(4) . ?
C6 H6C 0.91(4) . ?

loop_
_geom_hbond_atom_site_label_D
_geom_hbond_atom_site_label_H
_geom_hbond_atom_site_label_A
_geom_hbond_distance_DH
_geom_hbond_distance_HA
_geom_hbond_distance_DA
_geom_hbond_angle_DHA
_geom_hbond_site_symmetry_A
N1 H1 Br1 0.93(3) 2.31(3) 3.202(3) 161(3) .
